data_4130360
loop_
_publ_author_name
'Pendleton, Ian M.'
'P\'erez-Temprano, M\'onica H'
'Sanford, Melanie S.'
'Zimmerman, Paul M.'

_publ_section_title
;
 Experimental and Computational Assessment of Reactivity and Mechanism in
 C(sp(3))-N Bond-Forming Reductive Elimination from Palladium(IV).
;
_journal_issue 18
_journal_name_full 'Journal of the American Chemical Society'
_journal_page_first 6049
_journal_page_last 6060
_journal_paper_doi 10.1021/jacs.6b02714
_journal_volume 138
_journal_year 2016
_chemical_formula_moiety 'C21 H20 F3 N3 O2 Pd S'
_chemical_formula_sum 'C21 H20 F3 N3 O2 Pd S'
_chemical_formula_weight 541.86
_space_group_IT_number 14
_space_group_name_Hall '-P 2ybc'
_space_group_name_H-M_alt 'P 1 21/c 1'
_symmetry_cell_setting monoclinic
_symmetry_space_group_name_H-M 'P 1 21/c 1'
_atom_sites_solution_hydrogens geom
_atom_sites_solution_primary direct
_atom_sites_solution_secondary difmap
_audit_creation_method SHELXL-97
_cell_angle_alpha 90.00
_cell_angle_beta 97.248(12)
_cell_angle_gamma 90.00
_cell_formula_units_Z 4
_cell_length_a 8.154(3)
_cell_length_b 8.2340(2)
_cell_length_c 31.472(2)
_cell_measurement_reflns_used 7933
_cell_measurement_temperature 85(2)
_cell_measurement_theta_max 68.1
_cell_measurement_theta_min 2.8
_cell_volume 2096.1(8)
_computing_cell_refinement
;
Rigaku CrystalClear-SM Expert 2.0 r12
;
_computing_data_collection
;
Rigaku CrystalClear-SM Expert 2.0 r12
;
_computing_data_reduction
;
Rigaku CrystalClear-SM Expert 2.0 r12
;
_computing_molecular_graphics 'Bruker SHELXTL'
_computing_publication_material 'Bruker SHELXTL'
_computing_structure_refinement 'SHELXL-97 (Sheldrick, 2008)'
_computing_structure_solution 'SHELXS-97 (Sheldrick, 2008)'
_diffrn_ambient_temperature 85(2)
_diffrn_detector_area_resol_mean 22.2222
_diffrn_measured_fraction_theta_full 0.997
_diffrn_measured_fraction_theta_max 0.997
_diffrn_measurement_device_type
;
Rigaku CrystalClear-SM Expert 2.0 r12
;
_diffrn_measurement_method 'profile data from \w-scans'
_diffrn_radiation_monochromator confocal
_diffrn_radiation_source 'micro-focus rotating anode'
_diffrn_radiation_type CuK\a
_diffrn_radiation_wavelength 1.54178
_diffrn_reflns_av_R_equivalents 0.0902
_diffrn_reflns_av_sigmaI/netI 0.0622
_diffrn_reflns_limit_h_max 9
_diffrn_reflns_limit_h_min -9
_diffrn_reflns_limit_k_max 9
_diffrn_reflns_limit_k_min -9
_diffrn_reflns_limit_l_max 32
_diffrn_reflns_limit_l_min -37
_diffrn_reflns_number 26866
_diffrn_reflns_theta_full 68.25
_diffrn_reflns_theta_max 68.25
_diffrn_reflns_theta_min 5.47
_exptl_absorpt_coefficient_mu 8.528
_exptl_absorpt_correction_T_max 0.4826
_exptl_absorpt_correction_T_min 0.3423
_exptl_absorpt_correction_type multi-scan
_exptl_absorpt_process_details
;
    Higashi, T. (1995). Program for Absorption Correction.
    Rigaku Corporation, Tokyo, Japan.
;
_exptl_crystal_colour yellow
_exptl_crystal_density_diffrn 1.717
_exptl_crystal_density_method 'not measured'
_exptl_crystal_description needles
_exptl_crystal_F_000 1088
_exptl_crystal_size_max 0.16
_exptl_crystal_size_mid 0.14
_exptl_crystal_size_min 0.10
_refine_diff_density_max 0.650
_refine_diff_density_min -1.021
_refine_diff_density_rms 0.148
_refine_ls_extinction_method none
_refine_ls_goodness_of_fit_ref 1.059
_refine_ls_hydrogen_treatment constr
_refine_ls_matrix_type full
_refine_ls_number_parameters 282
_refine_ls_number_reflns 3797
_refine_ls_number_restraints 0
_refine_ls_restrained_S_all 1.059
_refine_ls_R_factor_all 0.0356
_refine_ls_R_factor_gt 0.0345
_refine_ls_shift/su_max 0.000
_refine_ls_shift/su_mean 0.000
_refine_ls_structure_factor_coef Fsqd
_refine_ls_weighting_details 'calc w=1/[\s^2^(Fo^2^)+(0.0267P)^2^+3.4887P] where P=(Fo^2^+2Fc^2^)/3'
_refine_ls_weighting_scheme calc
_refine_ls_wR_factor_gt 0.0829
_refine_ls_wR_factor_ref 0.0837
_reflns_number_gt 3679
_reflns_number_total 3797
_reflns_threshold_expression >2sigma(I)
_cod_data_source_file ja6b02714_si_003.cif
_cod_data_source_block 2Tf
_cod_depositor_comments
;
The following automatic conversions were performed:

data item '_exptl_absorpt_correction_type' value 'Multi-scan' was
changed to 'multi-scan' in accordance with the
/home/saulius/struct/COD-crude-data/automatic-downloads/DataCite-retrospective/ACS/depositions/lib/dictionaries/cif_core.dic
dictionary named 'cif_core.dic' version 2.4.2 last updated on
2011-04-26.

Automatic conversion script
Id: cif_fix_values 6909 2019-04-08 15:41:33Z antanas 
;
_cod_original_cell_volume 2096.2(8)
_cod_original_sg_symbol_H-M P2(1)/c
_cod_database_code 4130360

loop_
_symmetry_equiv_pos_as_xyz
'x, y, z'
'-x, y+1/2, -z+1/2'
'-x, -y, -z'
'x, -y-1/2, z-1/2'

loop_
_atom_site_label
_atom_site_type_symbol
_atom_site_fract_x
_atom_site_fract_y
_atom_site_fract_z
_atom_site_U_iso_or_equiv
_atom_site_adp_type
_atom_site_occupancy
_atom_site_symmetry_multiplicity
_atom_site_calc_flag
_atom_site_refinement_flags
Pd1 Pd 0.05797(2) 0.92020(2) 0.110200(6) 0.00939(10) Uani 1 1 d .
S1 S 0.33174(8) 0.66181(8) 0.10218(2) 0.01181(16) Uani 1 1 d .
F1 F 0.6395(2) 0.7504(2) 0.10041(6) 0.0209(4) Uani 1 1 d .
F2 F 0.4730(2) 0.9527(2) 0.10187(6) 0.0185(4) Uani 1 1 d .
F3 F 0.5433(2) 0.8128(2) 0.15935(6) 0.0212(4) Uani 1 1 d .
N1 N -0.0862(3) 1.1211(3) 0.09433(8) 0.0123(5) Uani 1 1 d .
N2 N -0.0807(3) 0.8440(3) 0.05139(7) 0.0121(5) Uani 1 1 d .
N3 N 0.1853(3) 0.7097(3) 0.12676(7) 0.0113(5) Uani 1 1 d .
O1 O 0.2953(3) 0.6934(2) 0.05699(6) 0.0159(4) Uani 1 1 d .
O2 O 0.4025(3) 0.5070(2) 0.11537(7) 0.0200(5) Uani 1 1 d .
C1 C -0.1024(4) 1.2490(4) 0.11996(10) 0.0185(6) Uani 1 1 d .
H1B H -0.0379 1.2521 0.1473 0.022 Uiso 1 1 calc R
C2 C -0.2089(4) 1.3760(4) 0.10826(10) 0.0209(7) Uani 1 1 d .
H2B H -0.2175 1.4643 0.1273 0.025 Uiso 1 1 calc R
C3 C -0.3029(4) 1.3729(4) 0.06851(10) 0.0180(6) Uani 1 1 d .
H3A H -0.3767 1.4593 0.0597 0.022 Uiso 1 1 calc R
C4 C -0.2876(4) 1.2420(3) 0.04179(9) 0.0144(6) Uani 1 1 d .
H4A H -0.3500 1.2380 0.0142 0.017 Uiso 1 1 calc R
C5 C -0.1801(4) 1.1159(4) 0.05561(9) 0.0124(6) Uani 1 1 d .
C6 C -0.1711(3) 0.9643(3) 0.03075(9) 0.0113(5) Uani 1 1 d .
C7 C -0.2568(4) 0.9411(4) -0.00984(10) 0.0159(6) Uani 1 1 d .
H7A H -0.3151 1.0285 -0.0245 0.019 Uiso 1 1 calc R
C8 C -0.2561(4) 0.7887(4) -0.02862(10) 0.0178(6) Uani 1 1 d .
H8A H -0.3132 0.7706 -0.0564 0.021 Uiso 1 1 calc R
C9 C -0.1710(4) 0.6633(4) -0.00619(10) 0.0168(6) Uani 1 1 d .
H9A H -0.1733 0.5566 -0.0177 0.020 Uiso 1 1 calc R
C10 C -0.0827(4) 0.6966(3) 0.03338(9) 0.0142(6) Uani 1 1 d .
H10A H -0.0212 0.6116 0.0483 0.017 Uiso 1 1 calc R
C11 C 0.1833(3) 1.0085(3) 0.16349(9) 0.0123(6) Uani 1 1 d .
C12 C 0.2661(4) 1.1567(4) 0.16242(9) 0.0148(6) Uani 1 1 d .
H12A H 0.2601 1.2156 0.1363 0.018 Uiso 1 1 calc R
C13 C 0.3573(4) 1.2191(4) 0.19911(10) 0.0181(6) Uani 1 1 d .
H13A H 0.4130 1.3201 0.1981 0.022 Uiso 1 1 calc R
C14 C 0.3664(4) 1.1337(4) 0.23702(10) 0.0185(6) Uani 1 1 d .
H14A H 0.4277 1.1762 0.2623 0.022 Uiso 1 1 calc R
C15 C 0.2858(4) 0.9853(4) 0.23822(9) 0.0166(6) Uani 1 1 d .
H15A H 0.2928 0.9275 0.2645 0.020 Uiso 1 1 calc R
C16 C 0.1950(4) 0.9192(3) 0.20180(10) 0.0133(6) Uani 1 1 d .
C17 C 0.1123(4) 0.7523(4) 0.20213(9) 0.0139(6) Uani 1 1 d .
C18 C 0.1439(4) 0.6667(4) 0.24587(10) 0.0200(6) Uani 1 1 d .
H18A H 0.2633 0.6566 0.2544 0.030 Uiso 1 1 calc R
H18B H 0.0937 0.5585 0.2437 0.030 Uiso 1 1 calc R
H18C H 0.0950 0.7307 0.2673 0.030 Uiso 1 1 calc R
C19 C -0.0757(4) 0.7637(4) 0.19055(9) 0.0154(6) Uani 1 1 d .
H19A H -0.1221 0.8311 0.2118 0.023 Uiso 1 1 calc R
H19B H -0.1239 0.6546 0.1904 0.023 Uiso 1 1 calc R
H19C H -0.1012 0.8127 0.1621 0.023 Uiso 1 1 calc R
C20 C 0.1890(4) 0.6403(4) 0.17055(9) 0.0150(6) Uani 1 1 d .
H20A H 0.3052 0.6174 0.1822 0.018 Uiso 1 1 calc R
H20B H 0.1285 0.5357 0.1685 0.018 Uiso 1 1 calc R
C21 C 0.5058(4) 0.8028(4) 0.11718(9) 0.0148(6) Uani 1 1 d .

loop_
_atom_site_aniso_label
_atom_site_aniso_U_11
_atom_site_aniso_U_22
_atom_site_aniso_U_33
_atom_site_aniso_U_23
_atom_site_aniso_U_13
_atom_site_aniso_U_12
Pd1 0.00868(15) 0.01217(14) 0.00702(14) -0.00073(6) -0.00016(9) 0.00135(7)
S1 0.0104(3) 0.0140(3) 0.0114(3) -0.0004(2) 0.0027(3) 0.0020(2)
F1 0.0111(9) 0.0291(9) 0.0237(10) -0.0018(7) 0.0064(7) 0.0026(7)
F2 0.0184(9) 0.0172(8) 0.0200(10) 0.0011(7) 0.0023(7) -0.0022(7)
F3 0.0146(9) 0.0370(10) 0.0112(9) -0.0001(7) -0.0016(7) -0.0029(7)
N1 0.0116(12) 0.0140(11) 0.0111(12) -0.0007(9) 0.0007(9) 0.0016(9)
N2 0.0098(12) 0.0177(12) 0.0089(12) 0.0004(9) 0.0014(9) 0.0004(9)
N3 0.0123(12) 0.0127(11) 0.0095(12) 0.0019(8) 0.0032(9) -0.0001(9)
O1 0.0175(11) 0.0205(10) 0.0100(10) -0.0025(8) 0.0034(8) -0.0008(8)
O2 0.0199(12) 0.0172(10) 0.0246(12) 0.0032(8) 0.0091(9) 0.0064(9)
C1 0.0202(16) 0.0212(15) 0.0127(15) -0.0040(11) -0.0031(12) 0.0041(12)
C2 0.0204(17) 0.0216(15) 0.0205(17) -0.0058(12) 0.0012(13) 0.0050(13)
C3 0.0158(15) 0.0196(14) 0.0187(16) 0.0017(12) 0.0032(12) 0.0068(12)
C4 0.0115(14) 0.0210(14) 0.0108(14) 0.0022(11) 0.0020(11) 0.0025(11)
C5 0.0100(14) 0.0177(13) 0.0099(14) 0.0012(11) 0.0029(11) -0.0008(11)
C6 0.0076(14) 0.0179(13) 0.0090(14) 0.0014(11) 0.0033(10) -0.0013(11)
C7 0.0161(16) 0.0198(14) 0.0121(15) 0.0026(11) 0.0029(12) 0.0012(11)
C8 0.0150(15) 0.0272(16) 0.0107(15) -0.0042(12) -0.0005(11) -0.0025(12)
C9 0.0134(14) 0.0195(15) 0.0175(16) -0.0062(11) 0.0027(12) -0.0017(11)
C10 0.0124(14) 0.0162(14) 0.0141(15) -0.0015(11) 0.0024(11) 0.0000(11)
C11 0.0079(14) 0.0193(14) 0.0099(14) -0.0014(10) 0.0013(10) 0.0008(11)
C12 0.0134(15) 0.0184(15) 0.0123(15) -0.0017(11) 0.0009(11) 0.0041(11)
C13 0.0146(15) 0.0166(14) 0.0222(16) -0.0046(12) -0.0005(12) -0.0010(11)
C14 0.0117(15) 0.0265(16) 0.0165(16) -0.0074(12) -0.0009(12) 0.0005(12)
C15 0.0113(15) 0.0273(16) 0.0109(14) -0.0022(11) 0.0000(11) 0.0050(12)
C16 0.0079(14) 0.0189(15) 0.0132(15) -0.0023(10) 0.0017(11) 0.0035(10)
C17 0.0106(14) 0.0215(14) 0.0096(14) 0.0017(11) 0.0005(11) 0.0003(11)
C18 0.0170(16) 0.0283(16) 0.0147(16) 0.0048(12) 0.0023(12) -0.0018(12)
C19 0.0100(14) 0.0234(15) 0.0135(14) 0.0004(11) 0.0039(11) -0.0009(11)
C20 0.0160(15) 0.0174(14) 0.0118(15) 0.0025(11) 0.0031(11) 0.0006(11)
C21 0.0117(14) 0.0214(15) 0.0112(14) 0.0013(11) 0.0018(11) 0.0037(11)

loop_
_atom_type_symbol
_atom_type_description
_atom_type_scat_dispersion_real
_atom_type_scat_dispersion_imag
_atom_type_scat_source
C C 0.0181 0.0091 'International Tables Vol C Tables 4.2.6.8 and 6.1.1.4'
H H 0.0000 0.0000 'International Tables Vol C Tables 4.2.6.8 and 6.1.1.4'
N N 0.0311 0.0180 'International Tables Vol C Tables 4.2.6.8 and 6.1.1.4'
O O 0.0492 0.0322 'International Tables Vol C Tables 4.2.6.8 and 6.1.1.4'
F F 0.0727 0.0534 'International Tables Vol C Tables 4.2.6.8 and 6.1.1.4'
S S 0.3331 0.5567 'International Tables Vol C Tables 4.2.6.8 and 6.1.1.4'
Pd Pd 0.1215 3.9337 'International Tables Vol C Tables 4.2.6.8 and 6.1.1.4'

loop_
_geom_angle_atom_site_label_1
_geom_angle_atom_site_label_2
_geom_angle_atom_site_label_3
_geom_angle
C11 Pd1 N3 84.54(11)
C11 Pd1 N1 97.37(11)
N3 Pd1 N1 175.47(9)
C11 Pd1 N2 175.63(10)
N3 Pd1 N2 99.63(9)
N1 Pd1 N2 78.57(9)
O2 S1 O1 118.06(13)
O2 S1 N3 112.74(13)
O1 S1 N3 111.72(13)
O2 S1 C21 102.48(13)
O1 S1 C21 101.25(13)
N3 S1 C21 109.10(13)
C1 N1 C5 118.5(3)
C1 N1 Pd1 125.6(2)
C5 N1 Pd1 115.72(19)
C10 N2 C6 119.0(2)
C10 N2 Pd1 127.55(19)
C6 N2 Pd1 113.46(18)
C20 N3 S1 115.90(19)
C20 N3 Pd1 120.61(18)
S1 N3 Pd1 118.92(13)
N1 C1 C2 122.7(3)
C1 C2 C3 119.1(3)
C2 C3 C4 118.8(3)
C3 C4 C5 119.5(3)
N1 C5 C4 121.3(3)
N1 C5 C6 116.2(3)
C4 C5 C6 122.4(3)
N2 C6 C7 121.5(3)
N2 C6 C5 115.1(2)
C7 C6 C5 123.3(3)
C8 C7 C6 119.2(3)
C9 C8 C7 119.0(3)
C10 C9 C8 118.7(3)
N2 C10 C9 122.5(3)
C12 C11 C16 119.8(3)
C12 C11 Pd1 119.8(2)
C16 C11 Pd1 120.3(2)
C13 C12 C11 120.8(3)
C14 C13 C12 119.7(3)
C13 C14 C15 119.8(3)
C14 C15 C16 121.6(3)
C15 C16 C11 118.2(3)
C15 C16 C17 122.2(3)
C11 C16 C17 119.5(3)
C16 C17 C19 111.8(2)
C16 C17 C18 113.1(2)
C19 C17 C18 106.9(2)
C16 C17 C20 108.5(2)
C19 C17 C20 110.9(2)
C18 C17 C20 105.5(2)
N3 C20 C17 113.8(2)
F3 C21 F2 108.3(2)
F3 C21 F1 108.5(2)
F2 C21 F1 106.9(2)
F3 C21 S1 111.5(2)
F2 C21 S1 112.0(2)
F1 C21 S1 109.5(2)

loop_
_geom_bond_atom_site_label_1
_geom_bond_atom_site_label_2
_geom_bond_distance
Pd1 C11 1.988(3)
Pd1 N3 2.054(2)
Pd1 N1 2.054(2)
Pd1 N2 2.138(2)
S1 O2 1.439(2)
S1 O1 1.440(2)
S1 N3 1.553(2)
S1 C21 1.848(3)
F1 C21 1.341(4)
F2 C21 1.339(3)
F3 C21 1.327(3)
N1 C1 1.343(4)
N1 C5 1.356(4)
N2 C10 1.339(4)
N2 C6 1.351(4)
N3 C20 1.489(4)
C1 C2 1.379(4)
C2 C3 1.383(5)
C3 C4 1.383(4)
C4 C5 1.393(4)
C5 C6 1.480(4)
C6 C7 1.390(4)
C7 C8 1.387(4)
C8 C9 1.387(4)
C9 C10 1.385(4)
C11 C12 1.398(4)
C11 C16 1.405(4)
C12 C13 1.391(4)
C13 C14 1.379(5)
C14 C15 1.390(5)
C15 C16 1.394(4)
C16 C17 1.532(4)
C17 C19 1.533(4)
C17 C18 1.539(4)
C17 C20 1.545(4)
